data_4339025
loop_
_publ_author_name
'Ly, Hanh V.'
'Chow, Joanna H.'
'Parvez, Masood'
'McDonald, Robert'
'Roesler, Roland'

_publ_section_title
;
 Revisiting the 1,2,4-triaza-3,5-diborolyl ligand: sigma and pi
 coordination modes in the alkali metal and rhodium complexes of a planar,
 6-pi-electron B2N3- ring.
;
_journal_issue 22
_journal_name_full 'Inorganic chemistry'
_journal_page_first 9303
_journal_page_last 9311
_journal_paper_doi 10.1021/ic7013286
_journal_volume 46
_journal_year 2007
_chemical_formula_sum 'C14 H17 B2 N4 Na'
_chemical_formula_weight 285.93
_chemical_name_systematic
;
 ?
;
_space_group_IT_number 14
_symmetry_space_group_name_Hall '-P 2ybc'
_symmetry_space_group_name_H-M 'P 1 21/c 1'
_atom_sites_solution_hydrogens geom
_atom_sites_solution_primary direct
_atom_sites_solution_secondary difmap
_audit_creation_method SHELXL-97
_cell_angle_alpha 90.00
_cell_angle_beta 99.82(3)
_cell_angle_gamma 90.00
_cell_formula_units_Z 4
_cell_length_a 13.419(7)
_cell_length_b 10.143(5)
_cell_length_c 11.526(8)
_cell_measurement_temperature 173(2)
_cell_volume 1545.8(15)
_computing_structure_refinement 'SHELXL-97 (Sheldrick, 1997)'
_diffrn_ambient_temperature 173(2)
_diffrn_measured_fraction_theta_full 0.995
_diffrn_measured_fraction_theta_max 0.995
_diffrn_radiation_monochromator graphite
_diffrn_radiation_source 'fine-focus sealed tube'
_diffrn_radiation_type MoK\a
_diffrn_radiation_wavelength 0.71073
_diffrn_reflns_av_R_equivalents 0.0762
_diffrn_reflns_av_sigmaI/netI 0.1093
_diffrn_reflns_limit_h_max 17
_diffrn_reflns_limit_h_min -17
_diffrn_reflns_limit_k_max 13
_diffrn_reflns_limit_k_min -12
_diffrn_reflns_limit_l_max 14
_diffrn_reflns_limit_l_min -14
_diffrn_reflns_number 6649
_diffrn_reflns_theta_full 27.46
_diffrn_reflns_theta_max 27.46
_diffrn_reflns_theta_min 3.59
_exptl_absorpt_coefficient_mu 0.098
_exptl_absorpt_correction_T_max 0.9941
_exptl_absorpt_correction_T_min 0.9922
_exptl_crystal_density_diffrn 1.229
_exptl_crystal_density_method 'not measured'
_exptl_crystal_F_000 600
_exptl_crystal_size_max 0.08
_exptl_crystal_size_mid 0.08
_exptl_crystal_size_min 0.06
_refine_diff_density_max 0.237
_refine_diff_density_min -0.261
_refine_diff_density_rms 0.050
_refine_ls_extinction_coef 0.016(3)
_refine_ls_extinction_expression Fc^*^=kFc[1+0.001xFc^2^\l^3^/sin(2\q)]^-1/4^
_refine_ls_extinction_method SHELXL
_refine_ls_goodness_of_fit_ref 1.000
_refine_ls_hydrogen_treatment mixed
_refine_ls_matrix_type full
_refine_ls_number_parameters 196
_refine_ls_number_reflns 3520
_refine_ls_number_restraints 0
_refine_ls_restrained_S_all 1.000
_refine_ls_R_factor_all 0.1458
_refine_ls_R_factor_gt 0.0539
_refine_ls_shift/su_max 0.000
_refine_ls_shift/su_mean 0.000
_refine_ls_structure_factor_coef Fsqd
_refine_ls_weighting_details 'calc w=1/[\s^2^(Fo^2^)+(0.0600P)^2^+0.2100P] where P=(Fo^2^+2Fc^2^)/3'
_refine_ls_weighting_scheme calc
_refine_ls_wR_factor_gt 0.1131
_refine_ls_wR_factor_ref 0.1486
_reflns_number_gt 1761
_reflns_number_total 3520
_reflns_threshold_expression >2sigma(I)
_cod_data_source_file ic7013286-file003.cif
_cod_data_source_block 2b
_cod_database_code 4339025

loop_
_symmetry_equiv_pos_as_xyz
'x, y, z'
'-x, y+1/2, -z+1/2'
'-x, -y, -z'
'x, -y-1/2, z-1/2'

loop_
_atom_site_label
_atom_site_type_symbol
_atom_site_fract_x
_atom_site_fract_y
_atom_site_fract_z
_atom_site_U_iso_or_equiv
_atom_site_adp_type
_atom_site_occupancy
_atom_site_symmetry_multiplicity
_atom_site_calc_flag
_atom_site_refinement_flags
Na1 Na 0.50446(8) 0.63156(9) 0.42455(8) 0.0407(3) Uani 1 1 d .
N1 N 0.34509(15) 0.32607(18) 0.21532(15) 0.0290(5) Uani 1 1 d .
N2 N 0.35062(16) 0.2642(2) 0.10413(17) 0.0335(5) Uani 1 1 d .
H2 H 0.301(2) 0.208(3) 0.091(2) 0.040 Uiso 1 1 d .
N3 N 0.40302(14) 0.44216(18) 0.38850(16) 0.0298(5) Uani 1 1 d .
N4 N 0.29472(14) 0.44210(19) 0.36252(16) 0.0305(5) Uani 1 1 d .
B1 B 0.4334(2) 0.3703(3) 0.2966(2) 0.0282(6) Uani 1 1 d .
B2 B 0.2564(2) 0.3743(3) 0.2575(2) 0.0301(6) Uani 1 1 d .
C1 C 0.3313(2) 0.3608(2) 0.0087(2) 0.0446(7) Uani 1 1 d .
H1A H 0.3298 0.3161 -0.0670 0.067 Uiso 1 1 calc R
H1B H 0.3850 0.4273 0.0194 0.067 Uiso 1 1 calc R
H1C H 0.2660 0.4037 0.0097 0.067 Uiso 1 1 calc R
C2 C 0.24427(19) 0.5186(3) 0.4410(2) 0.0375(6) Uani 1 1 d .
H2A H 0.2757 0.5011 0.5227 0.056 Uiso 1 1 calc R
H2B H 0.1726 0.4940 0.4296 0.056 Uiso 1 1 calc R
H2C H 0.2503 0.6127 0.4239 0.056 Uiso 1 1 calc R
C3 C 0.54726(18) 0.3401(2) 0.28697(19) 0.0300(6) Uani 1 1 d .
C4 C 0.59753(19) 0.2285(2) 0.3388(2) 0.0366(6) Uani 1 1 d .
H4 H 0.5610 0.1675 0.3780 0.044 Uiso 1 1 calc R
C5 C 0.6984(2) 0.2032(3) 0.3353(2) 0.0406(7) Uani 1 1 d .
H5 H 0.7295 0.1261 0.3717 0.049 Uiso 1 1 calc R
C6 C 0.7536(2) 0.2891(3) 0.2796(2) 0.0417(7) Uani 1 1 d .
H6 H 0.8229 0.2724 0.2775 0.050 Uiso 1 1 calc R
C7 C 0.7069(2) 0.3998(3) 0.2269(2) 0.0497(8) Uani 1 1 d .
H7 H 0.7444 0.4601 0.1882 0.060 Uiso 1 1 calc R
C8 C 0.6059(2) 0.4242(3) 0.2297(2) 0.0463(7) Uani 1 1 d .
H8 H 0.5752 0.5006 0.1914 0.056 Uiso 1 1 calc R
C9 C 0.14358(19) 0.3554(2) 0.1985(2) 0.0348(6) Uani 1 1 d .
C10 C 0.1085(2) 0.2330(3) 0.1502(2) 0.0497(8) Uani 1 1 d .
H10 H 0.1537 0.1602 0.1567 0.060 Uiso 1 1 calc R
C11 C 0.0095(2) 0.2162(4) 0.0933(3) 0.0631(9) Uani 1 1 d .
H11 H -0.0121 0.1329 0.0606 0.076 Uiso 1 1 calc R
C12 C -0.0573(2) 0.3198(4) 0.0841(3) 0.0607(9) Uani 1 1 d .
H12 H -0.1250 0.3081 0.0451 0.073 Uiso 1 1 calc R
C13 C -0.0262(2) 0.4403(3) 0.1314(3) 0.0550(8) Uani 1 1 d .
H13 H -0.0724 0.5119 0.1254 0.066 Uiso 1 1 calc R
C14 C 0.07254(19) 0.4569(3) 0.1878(2) 0.0423(7) Uani 1 1 d .
H14 H 0.0927 0.5407 0.2204 0.051 Uiso 1 1 calc R

loop_
_atom_site_aniso_label
_atom_site_aniso_U_11
_atom_site_aniso_U_22
_atom_site_aniso_U_33
_atom_site_aniso_U_23
_atom_site_aniso_U_13
_atom_site_aniso_U_12
Na1 0.0406(7) 0.0423(6) 0.0363(6) 0.0066(4) -0.0016(5) -0.0101(5)
N1 0.0297(12) 0.0317(10) 0.0252(10) -0.0042(9) 0.0035(9) -0.0006(9)
N2 0.0379(14) 0.0332(12) 0.0282(11) -0.0058(9) 0.0024(10) -0.0003(10)
N3 0.0227(12) 0.0363(11) 0.0293(10) 0.0016(9) 0.0014(8) -0.0003(9)
N4 0.0235(12) 0.0370(11) 0.0315(11) -0.0017(9) 0.0057(9) 0.0008(9)
B1 0.0287(17) 0.0290(14) 0.0272(14) 0.0045(12) 0.0052(12) 0.0030(12)
B2 0.0271(16) 0.0314(14) 0.0311(14) 0.0044(12) 0.0029(12) 0.0005(12)
C1 0.058(2) 0.0435(16) 0.0319(14) -0.0005(12) 0.0073(13) 0.0076(14)
C2 0.0340(16) 0.0465(15) 0.0322(13) -0.0016(12) 0.0065(11) 0.0051(12)
C3 0.0290(14) 0.0359(14) 0.0240(12) -0.0039(10) 0.0014(10) 0.0011(11)
C4 0.0304(16) 0.0316(13) 0.0468(16) 0.0031(12) 0.0038(12) -0.0025(11)
C5 0.0351(17) 0.0368(15) 0.0477(16) -0.0020(12) 0.0005(13) 0.0072(12)
C6 0.0287(16) 0.0566(17) 0.0408(15) -0.0049(13) 0.0085(12) 0.0080(13)
C7 0.0375(18) 0.0652(19) 0.0499(17) 0.0220(15) 0.0172(14) 0.0088(15)
C8 0.0330(17) 0.0585(18) 0.0494(16) 0.0230(14) 0.0129(13) 0.0134(14)
C9 0.0290(15) 0.0460(16) 0.0298(13) 0.0009(12) 0.0062(11) -0.0046(12)
C10 0.0371(18) 0.0521(17) 0.0608(19) -0.0115(15) 0.0106(14) -0.0119(14)
C11 0.045(2) 0.076(2) 0.068(2) -0.0226(18) 0.0095(17) -0.0299(18)
C12 0.0314(18) 0.098(3) 0.0500(18) 0.0041(19) -0.0006(14) -0.0190(19)
C13 0.0299(17) 0.073(2) 0.0606(19) 0.0158(17) 0.0038(14) 0.0007(16)
C14 0.0306(16) 0.0480(16) 0.0468(16) 0.0036(13) 0.0026(13) -0.0014(13)

loop_
_atom_type_symbol
_atom_type_description
_atom_type_scat_dispersion_real
_atom_type_scat_dispersion_imag
_atom_type_scat_source
C C 0.0033 0.0016 'International Tables Vol C Tables 4.2.6.8 and 6.1.1.4'
H H 0.0000 0.0000 'International Tables Vol C Tables 4.2.6.8 and 6.1.1.4'
B B 0.0013 0.0007 'International Tables Vol C Tables 4.2.6.8 and 6.1.1.4'
N N 0.0061 0.0033 'International Tables Vol C Tables 4.2.6.8 and 6.1.1.4'
Na Na 0.0362 0.0249 'International Tables Vol C Tables 4.2.6.8 and 6.1.1.4'

loop_
_geom_angle_atom_site_label_1
_geom_angle_atom_site_label_2
_geom_angle_atom_site_label_3
_geom_angle
_geom_angle_site_symmetry_1
_geom_angle_site_symmetry_3
N3 Na1 N3 95.67(7) . 3_666
N3 Na1 N2 151.67(8) . 2_655
N3 Na1 N2 89.50(8) 3_666 2_655
N3 Na1 B1 25.31(7) . .
N3 Na1 B1 103.25(8) 3_666 .
N2 Na1 B1 126.56(8) 2_655 .
N3 Na1 B1 102.60(7) . 3_666
N3 Na1 B1 24.49(7) 3_666 3_666
N2 Na1 B1 93.59(8) 2_655 3_666
B1 Na1 B1 118.81(6) . 3_666
N3 Na1 Na1 48.69(6) . 3_666
N3 Na1 Na1 46.98(5) 3_666 3_666
N2 Na1 Na1 129.80(7) 2_655 3_666
B1 Na1 Na1 60.59(7) . 3_666
B1 Na1 Na1 58.22(6) 3_666 3_666
N2 N1 B2 128.12(19) . .
N2 N1 B1 123.3(2) . .
B2 N1 B1 107.86(19) . .
N1 N2 C1 110.36(18) . .
N1 N2 Na1 121.70(14) . 2_645
C1 N2 Na1 108.16(16) . 2_645
N1 N2 H2 106.4(17) . .
C1 N2 H2 106.2(17) . .
Na1 N2 H2 102.7(17) 2_645 .
B1 N3 N4 104.87(18) . .
B1 N3 Na1 108.94(16) . .
N4 N3 Na1 125.00(13) . .
B1 N3 Na1 109.98(15) . 3_666
N4 N3 Na1 122.35(13) . 3_666
Na1 N3 Na1 84.33(7) . 3_666
B2 N4 N3 112.84(18) . .
B2 N4 C2 131.1(2) . .
N3 N4 C2 115.83(18) . .
N3 B1 N1 109.8(2) . .
N3 B1 C3 124.2(2) . .
N1 B1 C3 126.0(2) . .
N3 B1 Na1 45.75(12) . .
N1 B1 Na1 136.23(16) . .
C3 B1 Na1 88.64(14) . .
N3 B1 Na1 45.53(11) . 3_666
N1 B1 Na1 134.07(16) . 3_666
C3 B1 Na1 88.83(14) . 3_666
Na1 B1 Na1 61.19(6) . 3_666
N4 B2 N1 104.7(2) . .
N4 B2 C9 128.2(2) . .
N1 B2 C9 127.2(2) . .
N2 C1 H1A 109.5 . .
N2 C1 H1B 109.5 . .
H1A C1 H1B 109.5 . .
N2 C1 H1C 109.5 . .
H1A C1 H1C 109.5 . .
H1B C1 H1C 109.5 . .
N4 C2 H2A 109.5 . .
N4 C2 H2B 109.5 . .
H2A C2 H2B 109.5 . .
N4 C2 H2C 109.5 . .
H2A C2 H2C 109.5 . .
H2B C2 H2C 109.5 . .
C4 C3 C8 115.2(2) . .
C4 C3 B1 121.9(2) . .
C8 C3 B1 122.9(2) . .
C5 C4 C3 122.7(2) . .
C5 C4 H4 118.7 . .
C3 C4 H4 118.7 . .
C6 C5 C4 120.3(2) . .
C6 C5 H5 119.8 . .
C4 C5 H5 119.8 . .
C5 C6 C7 118.9(2) . .
C5 C6 H6 120.5 . .
C7 C6 H6 120.5 . .
C6 C7 C8 120.6(3) . .
C6 C7 H7 119.7 . .
C8 C7 H7 119.7 . .
C7 C8 C3 122.3(2) . .
C7 C8 H8 118.9 . .
C3 C8 H8 118.9 . .
C14 C9 C10 116.0(2) . .
C14 C9 B2 123.0(2) . .
C10 C9 B2 120.9(2) . .
C11 C10 C9 121.5(3) . .
C11 C10 H10 119.2 . .
C9 C10 H10 119.2 . .
C12 C11 C10 120.1(3) . .
C12 C11 H11 119.9 . .
C10 C11 H11 119.9 . .
C11 C12 C13 120.0(3) . .
C11 C12 H12 120.0 . .
C13 C12 H12 120.0 . .
C12 C13 C14 119.8(3) . .
C12 C13 H13 120.1 . .
C14 C13 H13 120.1 . .
C13 C14 C9 122.5(3) . .
C13 C14 H14 118.8 . .
C9 C14 H14 118.8 . .

loop_
_geom_bond_atom_site_label_1
_geom_bond_atom_site_label_2
_geom_bond_distance
_geom_bond_site_symmetry_2
Na1 N3 2.350(2) .
Na1 N3 2.415(2) 3_666
Na1 N2 2.433(2) 2_655
Na1 B1 3.103(3) .
Na1 B1 3.180(4) 3_666
Na1 Na1 3.199(2) 3_666
N1 N2 1.440(3) .
N1 B2 1.446(3) .
N1 B1 1.450(3) .
N2 C1 1.463(3) .
N2 Na1 2.433(2) 2_645
N2 H2 0.88(3) .
N3 B1 1.403(3) .
N3 N4 1.433(3) .
N3 Na1 2.415(2) 3_666
N4 B2 1.410(3) .
N4 C2 1.445(3) .
B1 C3 1.581(4) .
B1 Na1 3.180(4) 3_666
B2 C9 1.562(4) .
C1 H1A 0.9800 .
C1 H1B 0.9800 .
C1 H1C 0.9800 .
C2 H2A 0.9800 .
C2 H2B 0.9800 .
C2 H2C 0.9800 .
C3 C4 1.399(3) .
C3 C8 1.400(3) .
C4 C5 1.384(4) .
C4 H4 0.9500 .
C5 C6 1.372(4) .
C5 H5 0.9500 .
C6 C7 1.376(4) .
C6 H6 0.9500 .
C7 C8 1.384(4) .
C7 H7 0.9500 .
C8 H8 0.9500 .
C9 C14 1.394(4) .
C9 C10 1.409(3) .
C10 C11 1.389(4) .
C10 H10 0.9500 .
C11 C12 1.373(4) .
C11 H11 0.9500 .
C12 C13 1.374(4) .
C12 H12 0.9500 .
C13 C14 1.383(4) .
C13 H13 0.9500 .
C14 H14 0.9500 .

loop_
_geom_torsion_atom_site_label_1
_geom_torsion_atom_site_label_2
_geom_torsion_atom_site_label_3
_geom_torsion_atom_site_label_4
_geom_torsion
_geom_torsion_site_symmetry_1
_geom_torsion_site_symmetry_4
B2 N1 N2 C1 71.1(3) . .
B1 N1 N2 C1 -98.0(3) . .
B2 N1 N2 Na1 -160.62(18) . 2_645
B1 N1 N2 Na1 30.4(3) . 2_645
N3 Na1 N3 B1 -109.21(17) 3_666 .
N2 Na1 N3 B1 -9.7(2) 2_655 .
B1 Na1 N3 B1 -133.02(13) 3_666 .
Na1 Na1 N3 B1 -109.21(17) 3_666 .
N3 Na1 N3 N4 125.94(17) 3_666 .
N2 Na1 N3 N4 -134.52(18) 2_655 .
B1 Na1 N3 N4 -124.8(2) . .
B1 Na1 N3 N4 102.13(16) 3_666 .
Na1 Na1 N3 N4 125.94(17) 3_666 .
N3 Na1 N3 Na1 0.0 3_666 3_666
N2 Na1 N3 Na1 99.54(17) 2_655 3_666
B1 Na1 N3 Na1 109.21(17) . 3_666
B1 Na1 N3 Na1 -23.81(7) 3_666 3_666
B1 N3 N4 B2 -0.6(2) . .
Na1 N3 N4 B2 125.93(18) . .
Na1 N3 N4 B2 -126.57(18) 3_666 .
B1 N3 N4 C2 -175.9(2) . .
Na1 N3 N4 C2 -49.3(2) . .
Na1 N3 N4 C2 58.2(2) 3_666 .
N4 N3 B1 N1 -0.2(2) . .
Na1 N3 B1 N1 -136.14(16) . .
Na1 N3 B1 N1 133.07(16) 3_666 .
N4 N3 B1 C3 -178.7(2) . .
Na1 N3 B1 C3 45.4(3) . .
Na1 N3 B1 C3 -45.4(3) 3_666 .
N4 N3 B1 Na1 135.93(18) . .
Na1 N3 B1 Na1 -90.78(13) 3_666 .
N4 N3 B1 Na1 -133.29(19) . 3_666
Na1 N3 B1 Na1 90.78(13) . 3_666
N2 N1 B1 N3 171.90(18) . .
B2 N1 B1 N3 1.0(3) . .
N2 N1 B1 C3 -9.7(3) . .
B2 N1 B1 C3 179.4(2) . .
N2 N1 B1 Na1 126.1(2) . .
B2 N1 B1 Na1 -44.9(3) . .
N2 N1 B1 Na1 -141.59(18) . 3_666
B2 N1 B1 Na1 47.5(3) . 3_666
N3 Na1 B1 N3 74.89(17) 3_666 .
N2 Na1 B1 N3 174.30(15) 2_655 .
B1 Na1 B1 N3 54.52(14) 3_666 .
Na1 Na1 B1 N3 54.52(14) 3_666 .
N3 Na1 B1 N1 70.5(3) . .
N3 Na1 B1 N1 145.4(2) 3_666 .
N2 Na1 B1 N1 -115.2(2) 2_655 .
B1 Na1 B1 N1 125.0(2) 3_666 .
Na1 Na1 B1 N1 125.0(2) 3_666 .
N3 Na1 B1 C3 -143.9(2) . .
N3 Na1 B1 C3 -69.04(14) 3_666 .
N2 Na1 B1 C3 30.37(16) 2_655 .
B1 Na1 B1 C3 -89.41(13) 3_666 .
Na1 Na1 B1 C3 -89.41(13) 3_666 .
N3 Na1 B1 Na1 -54.52(14) . 3_666
N3 Na1 B1 Na1 20.37(6) 3_666 3_666
N2 Na1 B1 Na1 119.78(10) 2_655 3_666
B1 Na1 B1 Na1 0.0 3_666 3_666
N3 N4 B2 N1 1.2(2) . .
C2 N4 B2 N1 175.5(2) . .
N3 N4 B2 C9 -178.5(2) . .
C2 N4 B2 C9 -4.2(4) . .
N2 N1 B2 N4 -171.65(19) . .
B1 N1 B2 N4 -1.3(2) . .
N2 N1 B2 C9 8.1(4) . .
B1 N1 B2 C9 178.4(2) . .
N3 B1 C3 C4 88.5(3) . .
N1 B1 C3 C4 -89.7(3) . .
Na1 B1 C3 C4 119.2(2) . .
Na1 B1 C3 C4 58.0(2) 3_666 .
N3 B1 C3 C8 -89.4(3) . .
N1 B1 C3 C8 92.3(3) . .
Na1 B1 C3 C8 -58.8(2) . .
Na1 B1 C3 C8 -120.0(2) 3_666 .
C8 C3 C4 C5 0.8(4) . .
B1 C3 C4 C5 -177.3(2) . .
C3 C4 C5 C6 0.1(4) . .
C4 C5 C6 C7 -0.4(4) . .
C5 C6 C7 C8 -0.2(4) . .
C6 C7 C8 C3 1.1(4) . .
C4 C3 C8 C7 -1.3(4) . .
B1 C3 C8 C7 176.8(2) . .
N4 B2 C9 C14 43.7(4) . .
N1 B2 C9 C14 -136.0(3) . .
N4 B2 C9 C10 -137.8(3) . .
N1 B2 C9 C10 42.6(4) . .
C14 C9 C10 C11 1.3(4) . .
B2 C9 C10 C11 -177.3(3) . .
C9 C10 C11 C12 -0.7(5) . .
C10 C11 C12 C13 0.0(5) . .
C11 C12 C13 C14 0.2(4) . .
C12 C13 C14 C9 0.4(4) . .
C10 C9 C14 C13 -1.1(4) . .
B2 C9 C14 C13 177.5(2) . .
